data_7003764
loop_
_publ_author_name
'Chantler, Victoria L.'
'Chatwin, Sarah L.'
'Jazzar, Rodolphe F. R.'
'Mahon, Mary F.'
'Saker, Olly'
'Whittlesey, Michael K.'

_publ_section_title
;
 Stoichiometric and catalytic reactivity of the N-heterocyclic carbene
 ruthenium hydride complexes [Ru(NHC)(L)(CO)HCl] and
 [Ru(NHC)(L)(CO)H(\h2-BH4)] (L = NHC, PPh3)
;
_journal_issue 19
_journal_name_full 'Dalton Transactions'
_journal_page_first 2603
_journal_page_last 2614
_journal_paper_doi 10.1039/b719373d
_journal_year 2008
_chemical_formula_sum 'C41 H40.9 Cl0.1 N2 O2 P Ru'
_chemical_formula_weight 729.24
_chemical_name_systematic
;
?
;
_space_group_IT_number 14
_symmetry_cell_setting monoclinic
_symmetry_space_group_name_Hall '-P 2yab'
_symmetry_space_group_name_H-M 'P 1 21/a 1'
_atom_sites_solution_hydrogens geom
_atom_sites_solution_primary direct
_atom_sites_solution_secondary difmap
_audit_creation_method SHELXL-97
_cell_angle_alpha 90.00
_cell_angle_beta 100.837(1)
_cell_angle_gamma 90.00
_cell_formula_units_Z 4
_cell_length_a 15.1750(2)
_cell_length_b 14.0430(2)
_cell_length_c 17.2770(2)
_cell_measurement_reflns_used 40485
_cell_measurement_temperature 150(2)
_cell_measurement_theta_max 30.034
_cell_measurement_theta_min 2.910
_cell_volume 3616.11(8)
_computing_cell_refinement 'HKL Scalepack (Otwinowski & Minor 1997)'
_computing_data_reduction 'Denzo & Scalepack (Otwinowski & Minor, 1997)'
_computing_molecular_graphics 'ORTEX (P.McArdle, 1995)'
_computing_publication_material 'SHELXL-97/2 (Sheldrick,1997)'
_computing_structure_refinement 'SHELXL-97 (Sheldrick, 1997)'
_computing_structure_solution 'SHELXS-97 (Sheldrick, 1990)'
_diffrn_ambient_temperature 150(2)
_diffrn_measured_fraction_theta_full 0.997
_diffrn_measured_fraction_theta_max 0.997
_diffrn_measurement_device_type KappaCCD
_diffrn_measurement_method KappaCCD
_diffrn_radiation_monochromator graphite
_diffrn_radiation_source 'fine-focus sealed tube'
_diffrn_radiation_type MoK\a
_diffrn_radiation_wavelength 0.71073
_diffrn_reflns_av_R_equivalents 0.0445
_diffrn_reflns_av_sigmaI/netI 0.0344
_diffrn_reflns_limit_h_max 21
_diffrn_reflns_limit_h_min -21
_diffrn_reflns_limit_k_max 19
_diffrn_reflns_limit_k_min -19
_diffrn_reflns_limit_l_max 24
_diffrn_reflns_limit_l_min -24
_diffrn_reflns_number 68346
_diffrn_reflns_theta_full 30.00
_diffrn_reflns_theta_max 30.00
_diffrn_reflns_theta_min 3.51
_exptl_absorpt_coefficient_mu 0.522
_exptl_absorpt_correction_T_max 0.90
_exptl_absorpt_correction_T_min 0.86
_exptl_absorpt_correction_type multi-scan
_exptl_absorpt_process_details
;
?
;
_exptl_crystal_colour Colourless
_exptl_crystal_density_diffrn 1.339
_exptl_crystal_density_method 'not measured'
_exptl_crystal_description Block
_exptl_crystal_F_000 1510
_exptl_crystal_size_max 0.30
_exptl_crystal_size_mid 0.25
_exptl_crystal_size_min 0.25
_refine_diff_density_max 1.007
_refine_diff_density_min -0.641
_refine_diff_density_rms 0.070
_refine_ls_extinction_coef 0.0011(2)
_refine_ls_extinction_expression Fc^*^=kFc[1+0.001xFc^2^\l^3^/sin(2\q)]^-1/4^
_refine_ls_extinction_method SHELXL
_refine_ls_goodness_of_fit_ref 1.053
_refine_ls_hydrogen_treatment mixed
_refine_ls_matrix_type full
_refine_ls_number_parameters 438
_refine_ls_number_reflns 10509
_refine_ls_number_restraints 3
_refine_ls_restrained_S_all 1.053
_refine_ls_R_factor_all 0.0466
_refine_ls_R_factor_gt 0.0326
_refine_ls_shift/su_max 0.001
_refine_ls_shift/su_mean 0.000
_refine_ls_structure_factor_coef Fsqd
_refine_ls_weighting_details 'calc w=1/[\s^2^(Fo^2^)+(0.0319P)^2^+2.4461P] where P=(Fo^2^+2Fc^2^)/3'
_refine_ls_weighting_scheme calc
_refine_ls_wR_factor_gt 0.0742
_refine_ls_wR_factor_ref 0.0814
_reflns_number_gt 8530
_reflns_number_total 10509
_reflns_threshold_expression >2sigma(I)
_cod_data_source_file b719373d.txt
_cod_data_source_block c:\x-ray\kappa\k07mkw10\maxus\k07mkw10
_cod_depositor_comments
;
The following automatic conversions were performed:
'_symmetry_cell_setting' value 'Monoclinic' changed to 'monoclinic'
according to '/home/saulius/struct/CIF-dictionaries/cif_core.dic'
dictionary named 'cif_core.dic' version 2.4.1 from
2010-06-29.

'_exptl_absorpt_correction_type' value 'Multi-Scan' changed
to 'multi-scan' according to
'/home/saulius/struct/CIF-dictionaries/cif_core.dic' dictionary named
'cif_core.dic' version 2.4.1 from 2010-06-29.

Automatic conversion script
Id: cif_fix_enum 1527 2010-12-29 10:47:43Z saulius 
;
_cod_original_sg_symbol_H-M P21/a
_cod_original_formula_sum 'C41 H40.90 Cl0.10 N2 O2 P Ru'
_cod_database_code 7003764

loop_
_symmetry_equiv_pos_as_xyz
'x, y, z'
'-x+1/2, y+1/2, -z'
'-x, -y, -z'
'x-1/2, -y-1/2, z'

loop_
_atom_site_label
_atom_site_type_symbol
_atom_site_fract_x
_atom_site_fract_y
_atom_site_fract_z
_atom_site_U_iso_or_equiv
_atom_site_adp_type
_atom_site_occupancy
_atom_site_symmetry_multiplicity
_atom_site_calc_flag
_atom_site_refinement_flags
_atom_site_disorder_assembly
_atom_site_disorder_group
Ru1 Ru 0.193906(8) 0.074056(9) 0.257614(8) 0.01949(5) Uani 1 1 d D . .
P1 P 0.09822(3) -0.05576(3) 0.23051(3) 0.01990(9) Uani 1 1 d . A .
O1 O 0.10767(9) 0.13534(11) 0.39619(8) 0.0340(3) Uani 1 1 d . . .
O2 O 0.08851(11) 0.22298(11) 0.14857(9) 0.0415(3) Uani 1 1 d . . .
N1 N 0.34058(10) 0.22366(11) 0.32937(10) 0.0283(3) Uani 1 1 d . . .
N2 N 0.38930(10) 0.13318(11) 0.24682(9) 0.0251(3) Uani 1 1 d . . .
C1 C 0.14491(11) 0.11474(13) 0.34685(10) 0.0231(3) Uani 1 1 d . A .
C2 C 0.12741(12) 0.16748(13) 0.18796(10) 0.0246(3) Uani 1 1 d . A .
C3 C 0.31418(11) 0.15020(12) 0.27827(10) 0.0225(3) Uani 1 1 d . A .
C4 C 0.42878(13) 0.25068(16) 0.32980(13) 0.0370(5) Uani 1 1 d . A .
H4 H 0.4612 0.2997 0.3607 0.044 Uiso 1 1 calc R . .
C5 C 0.45898(13) 0.19416(15) 0.27831(13) 0.0336(4) Uani 1 1 d . A .
H5 H 0.5172 0.1954 0.2656 0.040 Uiso 1 1 calc R . .
C6 C 0.28499(12) 0.27233(14) 0.37574(12) 0.0291(4) Uani 1 1 d . A .
C7 C 0.23338(14) 0.34916(14) 0.34248(13) 0.0355(4) Uani 1 1 d . . .
C8 C 0.17871(16) 0.39288(16) 0.38874(16) 0.0451(6) Uani 1 1 d . A .
H8 H 0.1417 0.4446 0.3673 0.054 Uiso 1 1 calc R . .
C9 C 0.17682(16) 0.36311(17) 0.46499(15) 0.0450(6) Uani 1 1 d . . .
C10 C 0.23263(15) 0.29029(17) 0.49690(14) 0.0422(5) Uani 1 1 d . A .
H10 H 0.2339 0.2720 0.5500 0.051 Uiso 1 1 calc R . .
C11 C 0.28715(14) 0.24288(15) 0.45333(12) 0.0346(4) Uiso 1 1 d . . .
C12 C 0.23763(19) 0.38481(17) 0.26100(15) 0.0493(6) Uani 1 1 d . A .
H12A H 0.2873 0.4301 0.2640 0.074 Uiso 1 1 calc R . .
H12B H 0.1811 0.4165 0.2385 0.074 Uiso 1 1 calc R . .
H12C H 0.2473 0.3310 0.2275 0.074 Uiso 1 1 calc R . .
C13 C 0.1139(2) 0.4084(2) 0.5131(2) 0.0664(9) Uani 1 1 d . A .
H13A H 0.0775 0.3588 0.5318 0.100 Uiso 1 1 calc R . .
H13B H 0.0744 0.4538 0.4802 0.100 Uiso 1 1 calc R . .
H13C H 0.1490 0.4418 0.5584 0.100 Uiso 1 1 calc R . .
C14 C 0.34352(18) 0.1606(2) 0.48845(15) 0.0518(6) Uani 1 1 d . A .
H14A H 0.3375 0.1525 0.5436 0.078 Uiso 1 1 calc R . .
H14B H 0.4065 0.1729 0.4859 0.078 Uiso 1 1 calc R . .
H14C H 0.3235 0.1025 0.4589 0.078 Uiso 1 1 calc R . .
C15 C 0.39661(11) 0.06706(13) 0.18452(11) 0.0251(4) Uani 1 1 d . A .
C16 C 0.37508(12) 0.09908(14) 0.10706(11) 0.0288(4) Uani 1 1 d . . .
C17 C 0.38201(13) 0.03490(16) 0.04688(12) 0.0340(4) Uani 1 1 d . A .
H17 H 0.3671 0.0555 -0.0063 0.041 Uiso 1 1 calc R . .
C18 C 0.41011(14) -0.05824(15) 0.06266(13) 0.0356(5) Uani 1 1 d . . .
C19 C 0.43335(13) -0.08656(14) 0.14089(13) 0.0345(4) Uani 1 1 d . A .
H19 H 0.4542 -0.1497 0.1523 0.041 Uiso 1 1 calc R . .
C20 C 0.42705(12) -0.02536(14) 0.20319(12) 0.0300(4) Uani 1 1 d . . .
C21 C 0.34392(17) 0.19967(16) 0.08865(14) 0.0417(5) Uani 1 1 d . A .
H21A H 0.2873 0.2102 0.1068 0.063 Uiso 1 1 calc R . .
H21B H 0.3349 0.2102 0.0316 0.063 Uiso 1 1 calc R . .
H21C H 0.3893 0.2442 0.1155 0.063 Uiso 1 1 calc R . .
C22 C 0.41338(18) -0.12752(19) -0.00383(16) 0.0512(6) Uani 1 1 d . A .
H22A H 0.3575 -0.1643 -0.0147 0.077 Uiso 1 1 calc R . .
H22B H 0.4643 -0.1709 0.0113 0.077 Uiso 1 1 calc R . .
H22C H 0.4204 -0.0922 -0.0512 0.077 Uiso 1 1 calc R . .
C23 C 0.44752(17) -0.06004(17) 0.28684(14) 0.0436(5) Uani 1 1 d . A .
H23A H 0.4678 -0.1263 0.2879 0.065 Uiso 0.50 1 calc PR . .
H23B H 0.3933 -0.0560 0.3098 0.065 Uiso 0.50 1 calc PR . .
H23C H 0.4948 -0.0204 0.3174 0.065 Uiso 0.50 1 calc PR . .
H23D H 0.4361 -0.0088 0.3222 0.065 Uiso 0.50 1 calc PR . .
H23E H 0.5106 -0.0792 0.3003 0.065 Uiso 0.50 1 calc PR . .
H23F H 0.4092 -0.1147 0.2926 0.065 Uiso 0.50 1 calc PR . .
C24 C 0.15158(11) -0.16822(12) 0.20961(10) 0.0242(3) Uani 1 1 d . . .
C25 C 0.21602(13) -0.16866(14) 0.16186(12) 0.0324(4) Uani 1 1 d . A .
H25 H 0.2355 -0.1102 0.1431 0.039 Uiso 1 1 calc R . .
C26 C 0.25220(14) -0.25403(15) 0.14130(13) 0.0378(5) Uani 1 1 d . . .
H26 H 0.2956 -0.2534 0.1082 0.045 Uiso 1 1 calc R A .
C27 C 0.22552(14) -0.33950(15) 0.16872(14) 0.0400(5) Uani 1 1 d . A .
H27 H 0.2499 -0.3977 0.1542 0.048 Uiso 1 1 calc R . .
C28 C 0.16335(16) -0.33975(16) 0.21722(17) 0.0488(6) Uani 1 1 d . . .
H28 H 0.1453 -0.3984 0.2368 0.059 Uiso 1 1 calc R A .
C29 C 0.12663(14) -0.25460(14) 0.23785(14) 0.0387(5) Uani 1 1 d . A .
H29 H 0.0840 -0.2557 0.2717 0.046 Uiso 1 1 calc R . .
C30 C 0.00588(11) -0.04445(12) 0.14590(10) 0.0220(3) Uani 1 1 d . . .
C31 C -0.05448(12) 0.03071(14) 0.14519(12) 0.0294(4) Uani 1 1 d . A .
H31 H -0.0456 0.0754 0.1872 0.035 Uiso 1 1 calc R . .
C32 C -0.12716(13) 0.04098(15) 0.08394(13) 0.0366(5) Uani 1 1 d . . .
H32 H -0.1685 0.0916 0.0849 0.044 Uiso 1 1 calc R A .
C33 C -0.13995(14) -0.02210(16) 0.02132(12) 0.0380(5) Uani 1 1 d . A .
H33 H -0.1893 -0.0146 -0.0211 0.046 Uiso 1 1 calc R . .
C34 C -0.08028(15) -0.09585(17) 0.02127(12) 0.0396(5) Uani 1 1 d . . .
H34 H -0.0886 -0.1392 -0.0217 0.048 Uiso 1 1 calc R A .
C35 C -0.00794(13) -0.10795(15) 0.08304(11) 0.0307(4) Uani 1 1 d . A .
H35 H 0.0322 -0.1598 0.0823 0.037 Uiso 1 1 calc R . .
C36 C 0.03711(12) -0.09234(13) 0.30796(10) 0.0237(3) Uani 1 1 d . . .
C37 C 0.08009(13) -0.08827(14) 0.38636(11) 0.0294(4) Uani 1 1 d . A .
H37 H 0.1407 -0.0675 0.3992 0.035 Uiso 1 1 calc R . .
C38 C 0.03525(16) -0.11435(16) 0.44608(12) 0.0382(5) Uani 1 1 d . . .
H38 H 0.0651 -0.1107 0.4995 0.046 Uiso 1 1 calc R A .
C39 C -0.05282(17) -0.14570(19) 0.42815(13) 0.0460(6) Uani 1 1 d . A .
H39 H -0.0836 -0.1627 0.4692 0.055 Uiso 1 1 calc R . .
C40 C -0.09536(16) -0.1520(2) 0.35074(14) 0.0508(6) Uani 1 1 d . . .
H40 H -0.1553 -0.1747 0.3383 0.061 Uiso 1 1 calc R A .
C41 C -0.05105(14) -0.12541(17) 0.29045(12) 0.0380(5) Uani 1 1 d . A .
H41 H -0.0810 -0.1298 0.2371 0.046 Uiso 1 1 calc R . .
H1 H 0.2294(14) 0.0291(15) 0.1838(9) 0.033(6) Uiso 1 1 d D A .
H2 H 0.2541(17) -0.0088(15) 0.3013(16) 0.054(8) Uiso 0.90 1 d PD A 1
Cl1 Cl 0.2837(5) -0.0498(5) 0.3368(5) 0.074(2) Uiso 0.10 1 d PD A 2

loop_
_atom_site_aniso_label
_atom_site_aniso_U_11
_atom_site_aniso_U_22
_atom_site_aniso_U_33
_atom_site_aniso_U_23
_atom_site_aniso_U_13
_atom_site_aniso_U_12
Ru1 0.01792(7) 0.02003(8) 0.02138(7) -0.00341(5) 0.00593(5) -0.00224(5)
P1 0.01887(19) 0.0204(2) 0.0214(2) -0.00175(15) 0.00613(15) -0.00127(15)
O1 0.0308(7) 0.0433(8) 0.0306(7) -0.0092(6) 0.0129(6) -0.0021(6)
O2 0.0515(9) 0.0375(8) 0.0357(8) 0.0036(6) 0.0091(7) 0.0054(7)
N1 0.0227(7) 0.0282(8) 0.0361(8) -0.0111(6) 0.0113(6) -0.0069(6)
N2 0.0216(7) 0.0246(8) 0.0307(8) -0.0049(6) 0.0094(6) -0.0018(6)
C1 0.0206(8) 0.0236(8) 0.0246(8) -0.0018(6) 0.0026(6) -0.0022(6)
C2 0.0273(8) 0.0266(9) 0.0221(8) -0.0056(7) 0.0101(7) -0.0046(7)
C3 0.0212(8) 0.0218(8) 0.0256(8) -0.0024(6) 0.0072(6) -0.0010(6)
C4 0.0267(9) 0.0394(11) 0.0467(12) -0.0158(9) 0.0119(8) -0.0147(8)
C5 0.0224(8) 0.0366(11) 0.0440(11) -0.0087(9) 0.0119(8) -0.0097(8)
C6 0.0252(8) 0.0276(9) 0.0368(10) -0.0139(8) 0.0118(7) -0.0085(7)
C7 0.0362(10) 0.0256(10) 0.0469(12) -0.0115(8) 0.0138(9) -0.0067(8)
C8 0.0402(12) 0.0279(11) 0.0695(16) -0.0157(10) 0.0161(11) -0.0018(9)
C9 0.0417(12) 0.0399(12) 0.0597(14) -0.0264(11) 0.0257(11) -0.0159(10)
C10 0.0420(12) 0.0484(13) 0.0400(11) -0.0206(10) 0.0174(9) -0.0174(10)
C12 0.0611(15) 0.0313(12) 0.0569(15) 0.0021(10) 0.0145(12) -0.0015(11)
C13 0.0637(17) 0.0582(17) 0.090(2) -0.0338(16) 0.0483(17) -0.0112(14)
C14 0.0518(14) 0.0599(16) 0.0420(13) -0.0004(11) 0.0044(11) -0.0005(12)
C15 0.0205(8) 0.0253(9) 0.0321(9) -0.0046(7) 0.0119(7) -0.0013(6)
C16 0.0273(9) 0.0289(9) 0.0328(9) 0.0002(7) 0.0124(7) -0.0005(7)
C17 0.0317(10) 0.0423(11) 0.0310(10) -0.0048(8) 0.0131(8) -0.0028(8)
C18 0.0293(9) 0.0387(11) 0.0435(11) -0.0137(9) 0.0185(8) -0.0047(8)
C19 0.0315(10) 0.0270(10) 0.0484(12) -0.0052(8) 0.0162(9) 0.0034(8)
C20 0.0243(8) 0.0309(10) 0.0369(10) -0.0024(8) 0.0113(7) 0.0034(7)
C21 0.0511(13) 0.0350(11) 0.0412(12) 0.0059(9) 0.0140(10) 0.0063(10)
C22 0.0543(14) 0.0497(15) 0.0554(15) -0.0241(12) 0.0254(12) -0.0075(11)
C23 0.0493(13) 0.0410(12) 0.0418(12) 0.0067(9) 0.0121(10) 0.0143(10)
C24 0.0223(8) 0.0221(8) 0.0280(9) -0.0021(7) 0.0039(7) 0.0007(6)
C25 0.0345(10) 0.0265(10) 0.0393(11) -0.0020(8) 0.0148(8) 0.0020(8)
C26 0.0357(10) 0.0344(11) 0.0457(12) -0.0095(9) 0.0137(9) 0.0058(8)
C27 0.0330(10) 0.0260(10) 0.0586(14) -0.0120(9) 0.0022(9) 0.0073(8)
C28 0.0470(13) 0.0214(10) 0.0812(18) 0.0015(10) 0.0208(12) 0.0010(9)
C29 0.0355(10) 0.0238(10) 0.0612(14) 0.0008(9) 0.0201(10) -0.0010(8)
C30 0.0218(8) 0.0220(8) 0.0228(8) 0.0002(6) 0.0061(6) -0.0049(6)
C31 0.0259(9) 0.0256(9) 0.0359(10) -0.0032(7) 0.0036(7) -0.0007(7)
C32 0.0278(9) 0.0303(10) 0.0485(12) 0.0074(9) -0.0005(9) -0.0010(8)
C33 0.0342(10) 0.0424(12) 0.0333(10) 0.0105(9) -0.0046(8) -0.0099(9)
C34 0.0441(12) 0.0477(13) 0.0245(9) -0.0046(8) -0.0002(8) -0.0080(10)
C35 0.0345(10) 0.0313(10) 0.0263(9) -0.0048(7) 0.0057(7) -0.0009(8)
C36 0.0244(8) 0.0241(9) 0.0237(8) -0.0001(6) 0.0077(6) -0.0013(6)
C37 0.0317(9) 0.0304(10) 0.0255(9) 0.0051(7) 0.0038(7) -0.0016(7)
C38 0.0511(12) 0.0401(12) 0.0242(9) 0.0043(8) 0.0088(9) -0.0038(10)
C39 0.0510(13) 0.0601(15) 0.0325(11) 0.0046(10) 0.0222(10) -0.0081(11)
C40 0.0351(11) 0.0826(19) 0.0382(12) 0.0057(12) 0.0153(9) -0.0193(12)
C41 0.0301(10) 0.0585(14) 0.0269(9) 0.0018(9) 0.0093(8) -0.0140(9)

loop_
_atom_type_symbol
_atom_type_description
_atom_type_scat_dispersion_real
_atom_type_scat_dispersion_imag
_atom_type_scat_source
C C 0.0033 0.0016 'International Tables Vol C Tables 4.2.6.8 and 6.1.1.4'
H H 0.0000 0.0000 'International Tables Vol C Tables 4.2.6.8 and 6.1.1.4'
P P 0.1023 0.0942 'International Tables Vol C Tables 4.2.6.8 and 6.1.1.4'
N N 0.0061 0.0033 'International Tables Vol C Tables 4.2.6.8 and 6.1.1.4'
O O 0.0106 0.0060 'International Tables Vol C Tables 4.2.6.8 and 6.1.1.4'
Ru Ru -1.2594 0.8363 'International Tables Vol C Tables 4.2.6.8 and 6.1.1.4'
Cl Cl 0.1484 0.1585 'International Tables Vol C Tables 4.2.6.8 and 6.1.1.4'

loop_
_geom_angle_atom_site_label_1
_geom_angle_atom_site_label_2
_geom_angle_atom_site_label_3
_geom_angle
_geom_angle_site_symmetry_1
_geom_angle_site_symmetry_3
_geom_angle_publ_flag
H2 Ru1 H1 80.8(13) . . ?
H2 Ru1 C1 96.4(11) . . ?
H1 Ru1 C1 173.7(8) . . ?
H2 Ru1 C2 170.0(11) . . ?
H1 Ru1 C2 89.2(8) . . ?
C1 Ru1 C2 93.58(7) . . ?
H2 Ru1 C3 83.5(11) . . ?
H1 Ru1 C3 85.6(8) . . ?
C1 Ru1 C3 99.70(7) . . ?
C2 Ru1 C3 95.52(7) . . ?
H2 Ru1 P1 78.6(11) . . ?
H1 Ru1 P1 79.7(8) . . ?
C1 Ru1 P1 94.22(5) . . ?
C2 Ru1 P1 100.02(5) . . ?
C3 Ru1 P1 158.42(5) . . ?
H2 Ru1 Cl1 5.2(11) . . ?
H1 Ru1 Cl1 86.0(8) . . ?
C1 Ru1 Cl1 91.2(2) . . ?
C2 Ru1 Cl1 175.2(2) . . ?
C3 Ru1 Cl1 83.8(2) . . ?
P1 Ru1 Cl1 79.5(2) . . ?
C30 P1 C36 100.97(8) . . ?
C30 P1 C24 102.50(8) . . ?
C36 P1 C24 101.75(8) . . ?
C30 P1 Ru1 116.63(6) . . ?
C36 P1 Ru1 117.02(6) . . ?
C24 P1 Ru1 115.56(6) . . ?
C3 N1 C4 111.97(15) . . ?
C3 N1 C6 125.86(14) . . ?
C4 N1 C6 122.11(15) . . ?
C3 N2 C5 111.42(15) . . ?
C3 N2 C15 126.43(14) . . ?
C5 N2 C15 121.97(15) . . ?
O1 C1 Ru1 173.11(15) . . ?
O2 C2 Ru1 178.68(16) . . ?
N1 C3 N2 102.86(14) . . ?
N1 C3 Ru1 129.58(12) . . ?
N2 C3 Ru1 127.42(12) . . ?
C5 C4 N1 106.55(16) . . ?
C4 C5 N2 107.20(16) . . ?
C7 C6 C11 122.36(18) . . ?
C7 C6 N1 118.75(18) . . ?
C11 C6 N1 118.85(18) . . ?
C6 C7 C8 116.9(2) . . ?
C6 C7 C12 121.56(19) . . ?
C8 C7 C12 121.5(2) . . ?
C9 C8 C7 122.1(2) . . ?
C10 C9 C8 118.9(2) . . ?
C10 C9 C13 119.7(3) . . ?
C8 C9 C13 121.4(3) . . ?
C9 C10 C11 121.6(2) . . ?
C10 C11 C6 118.0(2) . . ?
C10 C11 C14 120.3(2) . . ?
C6 C11 C14 121.7(2) . . ?
C16 C15 C20 122.06(17) . . ?
C16 C15 N2 118.23(16) . . ?
C20 C15 N2 119.68(17) . . ?
C15 C16 C17 118.11(18) . . ?
C15 C16 C21 120.96(18) . . ?
C17 C16 C21 120.92(19) . . ?
C18 C17 C16 121.8(2) . . ?
C17 C18 C19 118.27(18) . . ?
C17 C18 C22 120.7(2) . . ?
C19 C18 C22 121.1(2) . . ?
C18 C19 C20 122.20(19) . . ?
C19 C20 C15 117.55(18) . . ?
C19 C20 C23 120.75(19) . . ?
C15 C20 C23 121.61(18) . . ?
C29 C24 C25 118.24(17) . . ?
C29 C24 P1 121.47(14) . . ?
C25 C24 P1 120.24(14) . . ?
C26 C25 C24 120.62(19) . . ?
C27 C26 C25 120.4(2) . . ?
C28 C27 C26 119.42(19) . . ?
C27 C28 C29 120.5(2) . . ?
C24 C29 C28 120.8(2) . . ?
C35 C30 C31 118.40(17) . . ?
C35 C30 P1 123.25(14) . . ?
C31 C30 P1 118.34(13) . . ?
C32 C31 C30 120.83(18) . . ?
C33 C32 C31 120.3(2) . . ?
C34 C33 C32 119.14(19) . . ?
C33 C34 C35 121.1(2) . . ?
C34 C35 C30 120.18(19) . . ?
C37 C36 C41 118.71(17) . . ?
C37 C36 P1 119.30(13) . . ?
C41 C36 P1 121.98(14) . . ?
C38 C37 C36 120.53(18) . . ?
C39 C38 C37 120.32(19) . . ?
C40 C39 C38 119.7(2) . . ?
C39 C40 C41 120.4(2) . . ?
C40 C41 C36 120.36(19) . . ?

loop_
_geom_bond_atom_site_label_1
_geom_bond_atom_site_label_2
_geom_bond_distance
_geom_bond_site_symmetry_2
_geom_bond_publ_flag
Ru1 H2 1.580(10) . ?
Ru1 H1 1.604(9) . ?
Ru1 C1 1.9202(18) . ?
Ru1 C2 1.9315(19) . ?
Ru1 C3 2.0874(17) . ?
Ru1 P1 2.3228(4) . ?
Ru1 Cl1 2.460(3) . ?
P1 C30 1.8317(17) . ?
P1 C36 1.8387(18) . ?
P1 C24 1.8413(18) . ?
O1 C1 1.145(2) . ?
O2 C2 1.126(2) . ?
N1 C3 1.368(2) . ?
N1 C4 1.390(2) . ?
N1 C6 1.440(2) . ?
N2 C3 1.373(2) . ?
N2 C5 1.390(2) . ?
N2 C15 1.442(2) . ?
C4 C5 1.336(3) . ?
C6 C7 1.392(3) . ?
C6 C11 1.397(3) . ?
C7 C8 1.398(3) . ?
C7 C12 1.507(3) . ?
C8 C9 1.388(4) . ?
C9 C10 1.375(4) . ?
C9 C13 1.519(3) . ?
C10 C11 1.389(3) . ?
C11 C14 1.497(3) . ?
C15 C16 1.391(3) . ?
C15 C20 1.395(3) . ?
C16 C17 1.395(3) . ?
C16 C21 1.504(3) . ?
C17 C18 1.387(3) . ?
C18 C19 1.389(3) . ?
C18 C22 1.513(3) . ?
C19 C20 1.395(3) . ?
C20 C23 1.501(3) . ?
C24 C29 1.386(3) . ?
C24 C25 1.393(3) . ?
C25 C26 1.392(3) . ?
C26 C27 1.379(3) . ?
C27 C28 1.375(3) . ?
C28 C29 1.394(3) . ?
C30 C35 1.390(2) . ?
C30 C31 1.396(3) . ?
C31 C32 1.385(3) . ?
C32 C33 1.383(3) . ?
C33 C34 1.376(3) . ?
C34 C35 1.390(3) . ?
C36 C37 1.390(2) . ?
C36 C41 1.395(3) . ?
C37 C38 1.388(3) . ?
C38 C39 1.386(3) . ?
C39 C40 1.374(3) . ?
C40 C41 1.393(3) . ?
